data_4516866
loop_
_publ_author_name
'Ding, Shuang'
'Li, Jiancheng'
'Liu, Rui'
'Fu, Gang'
'Zhu, Hongping'
'Liu, Weiping'
'Ye, Qingsong'

_publ_section_title
;
 N-Geminal P/Al Lewis Pair-Alkyne Dipolar Cycloaddition to the
 Zwitterionic C<sub>2</sub>PNAl-Heterocyclopentene.
;
_journal_issue 6
_journal_name_full 'ACS omega'
_journal_page_first 2405
_journal_page_last 2414
_journal_paper_doi 10.1021/acsomega.7b00236
_journal_volume 2
_journal_year 2017
_chemical_formula_sum 'C44 H53 Al N P'
_chemical_formula_weight 653.82
_space_group_IT_number 2
_space_group_name_Hall '-P 1'
_space_group_name_H-M_alt 'P -1'
_symmetry_cell_setting triclinic
_symmetry_space_group_name_H-M 'P -1'
_atom_sites_solution_hydrogens geom
_atom_sites_solution_primary direct
_atom_sites_solution_secondary difmap
_audit_creation_method SHELXL-97
_cell_angle_alpha 81.178(5)
_cell_angle_beta 75.876(5)
_cell_angle_gamma 71.478(5)
_cell_formula_units_Z 2
_cell_length_a 9.0888(5)
_cell_length_b 12.6922(8)
_cell_length_c 18.1397(10)
_cell_measurement_reflns_used 4640
_cell_measurement_temperature 173(2)
_cell_measurement_theta_max 26.8290
_cell_measurement_theta_min 3.6480
_cell_volume 1917.6(2)
_computing_cell_refinement 'CrysAlisPro, Agilent Technologies'
_computing_data_collection 'CrysAlisPro, Agilent Technologies'
_computing_data_reduction 'CrysAlisPro, Agilent Technologies'
_computing_molecular_graphics 'Bruker SHELXTL'
_computing_publication_material 'Bruker SHELXTL'
_computing_structure_refinement 'SHELXL-97 (Sheldrick, 1997)'
_computing_structure_solution 'SHELXS-97 (Sheldrick, 1990)'
_diffrn_ambient_temperature 173(2)
_diffrn_detector_area_resol_mean 16.1903
_diffrn_measured_fraction_theta_full 0.967
_diffrn_measured_fraction_theta_max 0.967
_diffrn_measurement_device_type 'Xcalibur, Sapphire3, Gemini ultral'
_diffrn_measurement_method '/w scans'
_diffrn_radiation_monochromator graphite
_diffrn_radiation_source 'Enhance (Mo) X-ray Source'
_diffrn_radiation_type MoK\a
_diffrn_radiation_wavelength 0.71073
_diffrn_reflns_av_R_equivalents 0.0217
_diffrn_reflns_av_sigmaI/netI 0.0373
_diffrn_reflns_limit_h_max 11
_diffrn_reflns_limit_h_min -10
_diffrn_reflns_limit_k_max 15
_diffrn_reflns_limit_k_min -13
_diffrn_reflns_limit_l_max 22
_diffrn_reflns_limit_l_min -20
_diffrn_reflns_number 14036
_diffrn_reflns_theta_full 25.99
_diffrn_reflns_theta_max 25.99
_diffrn_reflns_theta_min 2.98
_exptl_absorpt_coefficient_mu 0.125
_exptl_absorpt_correction_T_max 0.9754
_exptl_absorpt_correction_T_min 0.9517
_exptl_absorpt_correction_type multi-scan
_exptl_absorpt_process_details empirical
_exptl_crystal_colour colorless
_exptl_crystal_density_diffrn 1.132
_exptl_crystal_density_meas ?
_exptl_crystal_density_method 'not measured'
_exptl_crystal_description block
_exptl_crystal_F_000 704
_exptl_crystal_size_max 0.40
_exptl_crystal_size_mid 0.40
_exptl_crystal_size_min 0.20
_refine_diff_density_max 0.336
_refine_diff_density_min -0.275
_refine_diff_density_rms 0.039
_refine_ls_extinction_method none
_refine_ls_goodness_of_fit_ref 1.017
_refine_ls_hydrogen_treatment 'refined in a riding mode to the carrier atom'
_refine_ls_matrix_type full
_refine_ls_number_parameters 431
_refine_ls_number_reflns 7294
_refine_ls_number_restraints 0
_refine_ls_restrained_S_all 1.017
_refine_ls_R_factor_all 0.0516
_refine_ls_R_factor_gt 0.0415
_refine_ls_shift/su_max 0.000
_refine_ls_shift/su_mean 0.000
_refine_ls_structure_factor_coef Fsqd
_refine_ls_weighting_details 'calc w=1/[\s^2^(Fo^2^)+(0.0451P)^2^+0.6769P] where P=(Fo^2^+2Fc^2^)/3'
_refine_ls_weighting_scheme calc
_refine_ls_wR_factor_gt 0.0984
_refine_ls_wR_factor_ref 0.1029
_reflns_number_gt 6199
_reflns_number_total 7294
_reflns_threshold_expression >2sigma(I)
_cod_data_source_file ao7b00236_si_002.cif
_cod_data_source_block compound_4a
_cod_depositor_comments
;
The following automatic conversions were performed:

data item '_symmetry_cell_setting' value 'Triclinic' was changed to
'triclinic' in accordance with the
/home/saulius/struct/COD-crude-data/automatic-downloads/DataCite-retrospective/ACS/depositions/lib/dictionaries/cif_core.dic
dictionary named 'cif_core.dic' version 2.4.2 last updated on
2011-04-26.

data item '_exptl_crystal_density_meas' value 'not measured' was
changed to '?' -- the value is perceived as not measured.

Automatic conversion script
Id: cif_fix_values 6909 2019-04-08 15:41:33Z antanas 
;
_cod_original_cell_volume 1917.61(19)
_cod_original_sg_symbol_H-M P-1
_cod_database_code 4516866

loop_
_symmetry_equiv_pos_as_xyz
'x, y, z'
'-x, -y, -z'

loop_
_atom_site_label
_atom_site_type_symbol
_atom_site_fract_x
_atom_site_fract_y
_atom_site_fract_z
_atom_site_U_iso_or_equiv
_atom_site_adp_type
_atom_site_occupancy
_atom_site_symmetry_multiplicity
_atom_site_calc_flag
_atom_site_refinement_flags
N1 N 0.86610(14) 0.27298(10) 0.29841(7) 0.0191(3) Uani 1 1 d .
P1 P 0.67500(4) 0.30024(3) 0.31169(2) 0.01837(10) Uani 1 1 d .
Al1 Al 0.97683(5) 0.12455(4) 0.26243(3) 0.02267(12) Uani 1 1 d .
C1 C 0.77288(19) 0.11619(13) 0.24072(9) 0.0234(3) Uani 1 1 d .
C2 C 0.64113(18) 0.19983(13) 0.26374(9) 0.0219(3) Uani 1 1 d .
C3 C 0.46827(19) 0.20933(15) 0.26626(10) 0.0300(4) Uani 1 1 d .
H3A H 0.4000 0.2807 0.2869 0.036 Uiso 1 1 calc R
H3B H 0.4544 0.2112 0.2136 0.036 Uiso 1 1 calc R
C4 C 0.4132(2) 0.11409(18) 0.31460(12) 0.0450(5) Uani 1 1 d .
H4A H 0.3003 0.1272 0.3160 0.068 Uiso 1 1 calc R
H4B H 0.4292 0.1103 0.3666 0.068 Uiso 1 1 calc R
H4C H 0.4747 0.0436 0.2923 0.068 Uiso 1 1 calc R
C5 C 0.75947(19) 0.02131(14) 0.20650(9) 0.0269(4) Uani 1 1 d .
C6 C 0.8028(2) -0.08688(15) 0.24125(11) 0.0333(4) Uani 1 1 d .
H6A H 0.8474 -0.1004 0.2852 0.040 Uiso 1 1 calc R
C7 C 0.7814(2) -0.17466(16) 0.21242(12) 0.0407(5) Uani 1 1 d .
H7A H 0.8087 -0.2475 0.2375 0.049 Uiso 1 1 calc R
C8 C 0.7204(2) -0.15662(16) 0.14725(12) 0.0442(5) Uani 1 1 d .
H8A H 0.7039 -0.2165 0.1280 0.053 Uiso 1 1 calc R
C9 C 0.6839(3) -0.05140(17) 0.11058(12) 0.0444(5) Uani 1 1 d .
H9A H 0.6448 -0.0392 0.0650 0.053 Uiso 1 1 calc R
C10 C 0.7038(2) 0.03726(15) 0.13962(10) 0.0360(4) Uani 1 1 d .
H10A H 0.6790 0.1094 0.1135 0.043 Uiso 1 1 calc R
C11 C 1.1489(2) 0.11552(16) 0.17038(11) 0.0403(5) Uani 1 1 d .
H11A H 1.2079 0.1677 0.1734 0.048 Uiso 1 1 calc R
H11B H 1.2235 0.0393 0.1714 0.048 Uiso 1 1 calc R
C12 C 1.0977(3) 0.14160(19) 0.09429(11) 0.0517(6) Uani 1 1 d .
H12A H 1.1908 0.1390 0.0529 0.077 Uiso 1 1 calc R
H12B H 1.0218 0.2162 0.0927 0.077 Uiso 1 1 calc R
H12C H 1.0476 0.0864 0.0882 0.077 Uiso 1 1 calc R
C13 C 1.0459(2) 0.01430(14) 0.34769(10) 0.0320(4) Uani 1 1 d .
H13A H 1.0839 0.0510 0.3806 0.038 Uiso 1 1 calc R
H13B H 0.9527 -0.0072 0.3790 0.038 Uiso 1 1 calc R
C14 C 1.1769(2) -0.09151(16) 0.32213(13) 0.0486(5) Uani 1 1 d .
H14A H 1.2008 -0.1423 0.3670 0.073 Uiso 1 1 calc R
H14B H 1.2726 -0.0718 0.2941 0.073 Uiso 1 1 calc R
H14C H 1.1413 -0.1282 0.2890 0.073 Uiso 1 1 calc R
C15 C 0.57796(17) 0.44099(13) 0.27932(9) 0.0213(3) Uani 1 1 d .
C16 C 0.51420(19) 0.46083(14) 0.21420(9) 0.0265(4) Uani 1 1 d .
H16A H 0.5221 0.4003 0.1870 0.032 Uiso 1 1 calc R
C17 C 0.4389(2) 0.56948(15) 0.18908(10) 0.0337(4) Uani 1 1 d .
H17A H 0.3950 0.5830 0.1449 0.040 Uiso 1 1 calc R
C18 C 0.4280(2) 0.65741(15) 0.22821(10) 0.0348(4) Uani 1 1 d .
H18A H 0.3757 0.7313 0.2111 0.042 Uiso 1 1 calc R
C19 C 0.4927(2) 0.63879(14) 0.29235(10) 0.0329(4) Uani 1 1 d .
H19A H 0.4855 0.6999 0.3188 0.040 Uiso 1 1 calc R
C20 C 0.56789(19) 0.53094(13) 0.31794(9) 0.0258(4) Uani 1 1 d .
H20A H 0.6127 0.5182 0.3618 0.031 Uiso 1 1 calc R
C21 C 0.57254(18) 0.27758(13) 0.41013(9) 0.0222(3) Uani 1 1 d .
C22 C 0.6274(2) 0.17233(14) 0.44725(9) 0.0289(4) Uani 1 1 d .
H22A H 0.7164 0.1183 0.4217 0.035 Uiso 1 1 calc R
C23 C 0.5535(2) 0.14579(17) 0.52083(10) 0.0376(4) Uani 1 1 d .
H23A H 0.5919 0.0740 0.5456 0.045 Uiso 1 1 calc R
C24 C 0.4233(2) 0.22421(18) 0.55825(10) 0.0380(5) Uani 1 1 d .
H24A H 0.3730 0.2064 0.6090 0.046 Uiso 1 1 calc R
C25 C 0.3667(2) 0.32782(17) 0.52216(10) 0.0338(4) Uani 1 1 d .
H25A H 0.2770 0.3811 0.5480 0.041 Uiso 1 1 calc R
C26 C 0.43997(18) 0.35504(15) 0.44799(9) 0.0264(4) Uani 1 1 d .
H26A H 0.3996 0.4265 0.4232 0.032 Uiso 1 1 calc R
C27 C 0.94027(17) 0.35352(12) 0.30959(9) 0.0200(3) Uani 1 1 d .
C28 C 0.96997(18) 0.35810(13) 0.38160(9) 0.0238(3) Uani 1 1 d .
C29 C 1.0428(2) 0.43559(15) 0.38994(10) 0.0332(4) Uani 1 1 d .
H29A H 1.0630 0.4387 0.4384 0.040 Uiso 1 1 calc R
C30 C 1.0864(2) 0.50813(17) 0.32977(11) 0.0397(5) Uani 1 1 d .
H30A H 1.1348 0.5611 0.3368 0.048 Uiso 1 1 calc R
C31 C 1.0586(2) 0.50233(15) 0.25931(10) 0.0340(4) Uani 1 1 d .
H31A H 1.0886 0.5521 0.2178 0.041 Uiso 1 1 calc R
C32 C 0.98790(18) 0.42562(13) 0.24720(9) 0.0246(3) Uani 1 1 d .
C33 C 0.92391(19) 0.28318(14) 0.45166(9) 0.0259(4) Uani 1 1 d .
H33A H 0.8817 0.2287 0.4353 0.031 Uiso 1 1 calc R
C34 C 0.7921(2) 0.35173(16) 0.51095(10) 0.0332(4) Uani 1 1 d .
H34A H 0.7035 0.3959 0.4870 0.050 Uiso 1 1 calc R
H34B H 0.8333 0.4017 0.5309 0.050 Uiso 1 1 calc R
H34C H 0.7553 0.3015 0.5529 0.050 Uiso 1 1 calc R
C35 C 1.0652(2) 0.21696(17) 0.48799(11) 0.0386(4) Uani 1 1 d .
H35A H 1.1524 0.1780 0.4489 0.058 Uiso 1 1 calc R
H35B H 1.0333 0.1625 0.5280 0.058 Uiso 1 1 calc R
H35C H 1.1002 0.2681 0.5103 0.058 Uiso 1 1 calc R
C36 C 0.9692(2) 0.42443(14) 0.16616(9) 0.0288(4) Uani 1 1 d .
H36A H 0.9200 0.3646 0.1653 0.035 Uiso 1 1 calc R
C37 C 0.8634(2) 0.53589(16) 0.13759(10) 0.0374(4) Uani 1 1 d .
H37A H 0.7619 0.5563 0.1742 0.056 Uiso 1 1 calc R
H37B H 0.8445 0.5288 0.0879 0.056 Uiso 1 1 calc R
H37C H 0.9162 0.5938 0.1324 0.056 Uiso 1 1 calc R
C38 C 1.1313(2) 0.39915(17) 0.11093(11) 0.0456(5) Uani 1 1 d .
H38A H 1.2035 0.3311 0.1304 0.068 Uiso 1 1 calc R
H38B H 1.1753 0.4616 0.1065 0.068 Uiso 1 1 calc R
H38C H 1.1187 0.3886 0.0607 0.068 Uiso 1 1 calc R
C39 C 0.5575(3) 0.32902(19) 1.01959(12) 0.0499(5) Uani 1 1 d .
H39A H 0.4724 0.3800 1.0499 0.060 Uiso 1 1 calc R
C40 C 0.7083(3) 0.3379(2) 1.00624(13) 0.0540(6) Uani 1 1 d .
H40A H 0.7282 0.3948 1.0274 0.065 Uiso 1 1 calc R
C41 C 0.8312(3) 0.2639(2) 0.96198(14) 0.0596(7) Uani 1 1 d .
H41A H 0.9358 0.2699 0.9527 0.071 Uiso 1 1 calc R
C42 C 0.8028(3) 0.1820(2) 0.93136(13) 0.0591(7) Uani 1 1 d .
H42A H 0.8876 0.1314 0.9007 0.071 Uiso 1 1 calc R
C43 C 0.6519(3) 0.17298(19) 0.94507(12) 0.0540(6) Uani 1 1 d .
H43A H 0.6321 0.1159 0.9241 0.065 Uiso 1 1 calc R
C44 C 0.5293(3) 0.2466(2) 0.98920(12) 0.0518(6) Uani 1 1 d .
H44A H 0.4247 0.2404 0.9987 0.062 Uiso 1 1 calc R

loop_
_atom_site_aniso_label
_atom_site_aniso_U_11
_atom_site_aniso_U_22
_atom_site_aniso_U_33
_atom_site_aniso_U_23
_atom_site_aniso_U_13
_atom_site_aniso_U_12
N1 0.0200(6) 0.0171(6) 0.0195(6) -0.0028(5) -0.0015(5) -0.0058(5)
P1 0.0195(2) 0.0164(2) 0.0181(2) -0.00288(15) -0.00193(15) -0.00460(15)
Al1 0.0224(2) 0.0172(2) 0.0251(3) -0.00367(19) -0.00089(19) -0.00333(18)
C1 0.0302(8) 0.0194(8) 0.0205(8) -0.0005(6) -0.0028(6) -0.0097(7)
C2 0.0264(8) 0.0210(8) 0.0201(8) -0.0020(6) -0.0042(6) -0.0098(6)
C3 0.0269(9) 0.0323(10) 0.0342(9) -0.0075(8) -0.0066(7) -0.0108(7)
C4 0.0345(10) 0.0471(12) 0.0569(13) -0.0047(10) -0.0008(9) -0.0232(9)
C5 0.0279(8) 0.0234(9) 0.0281(9) -0.0076(7) 0.0004(7) -0.0080(7)
C6 0.0384(10) 0.0257(9) 0.0358(10) -0.0051(8) -0.0066(8) -0.0088(8)
C7 0.0501(12) 0.0225(9) 0.0487(12) -0.0052(8) -0.0058(9) -0.0119(8)
C8 0.0557(12) 0.0307(11) 0.0536(13) -0.0185(9) -0.0094(10) -0.0174(9)
C9 0.0615(13) 0.0394(12) 0.0386(11) -0.0141(9) -0.0143(10) -0.0157(10)
C10 0.0514(11) 0.0257(9) 0.0328(10) -0.0055(8) -0.0098(8) -0.0119(8)
C11 0.0339(10) 0.0351(11) 0.0391(11) -0.0055(9) 0.0067(8) -0.0023(8)
C12 0.0670(14) 0.0488(13) 0.0352(11) -0.0116(10) 0.0039(10) -0.0185(11)
C13 0.0299(9) 0.0232(9) 0.0362(10) 0.0007(8) -0.0045(7) -0.0019(7)
C14 0.0395(11) 0.0266(10) 0.0646(14) 0.0041(10) -0.0048(10) 0.0029(8)
C15 0.0194(7) 0.0199(8) 0.0211(8) -0.0013(6) -0.0015(6) -0.0033(6)
C16 0.0303(9) 0.0259(9) 0.0235(8) -0.0022(7) -0.0064(7) -0.0076(7)
C17 0.0345(9) 0.0358(10) 0.0284(9) 0.0033(8) -0.0107(7) -0.0068(8)
C18 0.0354(10) 0.0223(9) 0.0359(10) 0.0043(8) -0.0050(8) 0.0014(7)
C19 0.0404(10) 0.0209(9) 0.0326(9) -0.0064(7) -0.0033(8) -0.0035(7)
C20 0.0305(9) 0.0232(8) 0.0225(8) -0.0026(7) -0.0052(7) -0.0060(7)
C21 0.0216(8) 0.0260(8) 0.0208(8) -0.0032(7) -0.0027(6) -0.0101(6)
C22 0.0302(9) 0.0280(9) 0.0266(9) 0.0004(7) -0.0045(7) -0.0082(7)
C23 0.0449(11) 0.0405(11) 0.0298(9) 0.0096(8) -0.0089(8) -0.0206(9)
C24 0.0411(10) 0.0582(13) 0.0204(9) -0.0006(9) -0.0002(8) -0.0282(10)
C25 0.0271(9) 0.0488(12) 0.0266(9) -0.0121(8) 0.0029(7) -0.0148(8)
C26 0.0236(8) 0.0316(9) 0.0243(8) -0.0056(7) -0.0027(6) -0.0088(7)
C27 0.0172(7) 0.0167(8) 0.0243(8) -0.0039(6) -0.0022(6) -0.0031(6)
C28 0.0214(8) 0.0233(8) 0.0261(8) -0.0038(7) -0.0045(6) -0.0053(6)
C29 0.0374(10) 0.0377(10) 0.0316(9) -0.0044(8) -0.0117(8) -0.0168(8)
C30 0.0470(11) 0.0399(11) 0.0440(11) -0.0025(9) -0.0112(9) -0.0280(9)
C31 0.0397(10) 0.0315(10) 0.0352(10) 0.0023(8) -0.0050(8) -0.0208(8)
C32 0.0232(8) 0.0228(8) 0.0255(8) -0.0012(7) -0.0021(6) -0.0060(6)
C33 0.0265(8) 0.0285(9) 0.0233(8) -0.0030(7) -0.0052(7) -0.0086(7)
C34 0.0331(9) 0.0379(10) 0.0281(9) -0.0077(8) -0.0032(7) -0.0096(8)
C35 0.0355(10) 0.0428(11) 0.0343(10) 0.0056(9) -0.0122(8) -0.0074(8)
C36 0.0360(9) 0.0266(9) 0.0232(8) 0.0008(7) 0.0000(7) -0.0143(7)
C37 0.0428(11) 0.0378(11) 0.0309(10) 0.0073(8) -0.0086(8) -0.0151(9)
C38 0.0492(12) 0.0407(12) 0.0364(11) -0.0051(9) 0.0121(9) -0.0134(9)
C39 0.0492(13) 0.0543(14) 0.0381(11) -0.0051(10) -0.0044(9) -0.0070(10)
C40 0.0716(16) 0.0544(14) 0.0445(12) 0.0020(11) -0.0185(11) -0.0282(12)
C41 0.0419(12) 0.0755(18) 0.0566(14) 0.0171(13) -0.0100(11) -0.0215(12)
C42 0.0595(15) 0.0504(14) 0.0457(13) 0.0026(11) 0.0004(11) 0.0022(12)
C43 0.0770(17) 0.0456(13) 0.0413(12) 0.0014(10) -0.0163(11) -0.0197(12)
C44 0.0469(12) 0.0661(16) 0.0439(12) 0.0049(11) -0.0124(10) -0.0208(11)

loop_
_atom_type_symbol
_atom_type_description
_atom_type_scat_dispersion_real
_atom_type_scat_dispersion_imag
_atom_type_scat_source
C C 0.0033 0.0016 'International Tables Vol C Tables 4.2.6.8 and 6.1.1.4'
H H 0.0000 0.0000 'International Tables Vol C Tables 4.2.6.8 and 6.1.1.4'
N N 0.0061 0.0033 'International Tables Vol C Tables 4.2.6.8 and 6.1.1.4'
Al Al 0.0645 0.0514 'International Tables Vol C Tables 4.2.6.8 and 6.1.1.4'
P P 0.1023 0.0942 'International Tables Vol C Tables 4.2.6.8 and 6.1.1.4'

loop_
_geom_angle_atom_site_label_1
_geom_angle_atom_site_label_2
_geom_angle_atom_site_label_3
_geom_angle
C27 N1 P1 122.20(10)
C27 N1 Al1 126.06(9)
P1 N1 Al1 111.69(7)
N1 P1 C2 106.23(7)
N1 P1 C15 113.33(7)
C2 P1 C15 111.96(7)
N1 P1 C21 115.51(7)
C2 P1 C21 103.13(7)
C15 P1 C21 106.31(7)
N1 Al1 C11 116.69(7)
N1 Al1 C13 111.08(7)
C11 Al1 C13 112.16(8)
N1 Al1 C1 89.85(6)
C11 Al1 C1 113.15(8)
C13 Al1 C1 112.10(7)
C2 C1 C5 119.38(15)
C2 C1 Al1 116.38(12)
C5 C1 Al1 124.10(11)
C1 C2 C3 128.94(15)
C1 C2 P1 113.64(12)
C3 C2 P1 116.54(11)
C4 C3 C2 113.57(15)
C4 C3 H3A 108.9
C2 C3 H3A 108.9
C4 C3 H3B 108.9
C2 C3 H3B 108.9
H3A C3 H3B 107.7
C3 C4 H4A 109.5
C3 C4 H4B 109.5
H4A C4 H4B 109.5
C3 C4 H4C 109.5
H4A C4 H4C 109.5
H4B C4 H4C 109.5
C10 C5 C6 118.16(16)
C10 C5 C1 121.36(15)
C6 C5 C1 120.49(15)
C7 C6 C5 120.85(18)
C7 C6 H6A 119.6
C5 C6 H6A 119.6
C8 C7 C6 120.18(18)
C8 C7 H7A 119.9
C6 C7 H7A 119.9
C9 C8 C7 119.52(18)
C9 C8 H8A 120.2
C7 C8 H8A 120.2
C8 C9 C10 120.56(19)
C8 C9 H9A 119.7
C10 C9 H9A 119.7
C5 C10 C9 120.61(18)
C5 C10 H10A 119.7
C9 C10 H10A 119.7
C12 C11 Al1 116.14(14)
C12 C11 H11A 108.3
Al1 C11 H11A 108.3
C12 C11 H11B 108.3
Al1 C11 H11B 108.3
H11A C11 H11B 107.4
C11 C12 H12A 109.5
C11 C12 H12B 109.5
H12A C12 H12B 109.5
C11 C12 H12C 109.5
H12A C12 H12C 109.5
H12B C12 H12C 109.5
C14 C13 Al1 114.57(13)
C14 C13 H13A 108.6
Al1 C13 H13A 108.6
C14 C13 H13B 108.6
Al1 C13 H13B 108.6
H13A C13 H13B 107.6
C13 C14 H14A 109.5
C13 C14 H14B 109.5
H14A C14 H14B 109.5
C13 C14 H14C 109.5
H14A C14 H14C 109.5
H14B C14 H14C 109.5
C16 C15 C20 119.43(15)
C16 C15 P1 119.75(12)
C20 C15 P1 120.81(12)
C17 C16 C15 119.91(16)
C17 C16 H16A 120.0
C15 C16 H16A 120.0
C18 C17 C16 120.12(16)
C18 C17 H17A 119.9
C16 C17 H17A 119.9
C17 C18 C19 120.46(16)
C17 C18 H18A 119.8
C19 C18 H18A 119.8
C18 C19 C20 119.95(17)
C18 C19 H19A 120.0
C20 C19 H19A 120.0
C19 C20 C15 120.12(16)
C19 C20 H20A 119.9
C15 C20 H20A 119.9
C26 C21 C22 118.82(14)
C26 C21 P1 124.52(13)
C22 C21 P1 116.54(12)
C23 C22 C21 120.80(16)
C23 C22 H22A 119.6
C21 C22 H22A 119.6
C24 C23 C22 119.77(18)
C24 C23 H23A 120.1
C22 C23 H23A 120.1
C25 C24 C23 120.15(16)
C25 C24 H24A 119.9
C23 C24 H24A 119.9
C24 C25 C26 120.43(16)
C24 C25 H25A 119.8
C26 C25 H25A 119.8
C21 C26 C25 120.01(16)
C21 C26 H26A 120.0
C25 C26 H26A 120.0
C28 C27 C32 119.61(14)
C28 C27 N1 120.57(13)
C32 C27 N1 119.79(14)
C29 C28 C27 118.94(15)
C29 C28 C33 117.91(14)
C27 C28 C33 123.15(14)
C30 C29 C28 121.90(16)
C30 C29 H29A 119.1
C28 C29 H29A 119.1
C31 C30 C29 118.84(17)
C31 C30 H30A 120.6
C29 C30 H30A 120.6
C30 C31 C32 121.92(16)
C30 C31 H31A 119.0
C32 C31 H31A 119.0
C31 C32 C27 118.77(15)
C31 C32 C36 116.96(15)
C27 C32 C36 124.26(14)
C28 C33 C34 110.56(14)
C28 C33 C35 112.54(14)
C34 C33 C35 109.74(14)
C28 C33 H33A 107.9
C34 C33 H33A 107.9
C35 C33 H33A 107.9
C33 C34 H34A 109.5
C33 C34 H34B 109.5
H34A C34 H34B 109.5
C33 C34 H34C 109.5
H34A C34 H34C 109.5
H34B C34 H34C 109.5
C33 C35 H35A 109.5
C33 C35 H35B 109.5
H35A C35 H35B 109.5
C33 C35 H35C 109.5
H35A C35 H35C 109.5
H35B C35 H35C 109.5
C32 C36 C37 112.17(14)
C32 C36 C38 110.66(15)
C37 C36 C38 108.19(14)
C32 C36 H36A 108.6
C37 C36 H36A 108.6
C38 C36 H36A 108.6
C36 C37 H37A 109.5
C36 C37 H37B 109.5
H37A C37 H37B 109.5
C36 C37 H37C 109.5
H37A C37 H37C 109.5
H37B C37 H37C 109.5
C36 C38 H38A 109.5
C36 C38 H38B 109.5
H38A C38 H38B 109.5
C36 C38 H38C 109.5
H38A C38 H38C 109.5
H38B C38 H38C 109.5
C40 C39 C44 120.0(2)
C40 C39 H39A 120.0
C44 C39 H39A 120.0
C39 C40 C41 119.7(2)
C39 C40 H40A 120.1
C41 C40 H40A 120.1
C42 C41 C40 120.2(2)
C42 C41 H41A 119.9
C40 C41 H41A 119.9
C41 C42 C43 119.9(2)
C41 C42 H42A 120.0
C43 C42 H42A 120.0
C42 C43 C44 119.9(2)
C42 C43 H43A 120.0
C44 C43 H43A 120.0
C39 C44 C43 120.2(2)
C39 C44 H44A 119.9
C43 C44 H44A 119.9

loop_
_geom_bond_atom_site_label_1
_geom_bond_atom_site_label_2
_geom_bond_distance
N1 C27 1.4522(19)
N1 P1 1.6229(12)
N1 Al1 1.9595(13)
P1 C2 1.7876(16)
P1 C15 1.8012(16)
P1 C21 1.8274(16)
Al1 C11 1.9791(18)
Al1 C13 1.9990(18)
Al1 C1 2.0240(17)
C1 C2 1.349(2)
C1 C5 1.487(2)
C2 C3 1.527(2)
C3 C4 1.525(3)
C3 H3A 0.9900
C3 H3B 0.9900
C4 H4A 0.9800
C4 H4B 0.9800
C4 H4C 0.9800
C5 C10 1.389(2)
C5 C6 1.396(2)
C6 C7 1.385(3)
C6 H6A 0.9500
C7 C8 1.383(3)
C7 H7A 0.9500
C8 C9 1.375(3)
C8 H8A 0.9500
C9 C10 1.390(3)
C9 H9A 0.9500
C10 H10A 0.9500
C11 C12 1.519(3)
C11 H11A 0.9900
C11 H11B 0.9900
C12 H12A 0.9800
C12 H12B 0.9800
C12 H12C 0.9800
C13 C14 1.530(2)
C13 H13A 0.9900
C13 H13B 0.9900
C14 H14A 0.9800
C14 H14B 0.9800
C14 H14C 0.9800
C15 C16 1.395(2)
C15 C20 1.397(2)
C16 C17 1.392(2)
C16 H16A 0.9500
C17 C18 1.377(3)
C17 H17A 0.9500
C18 C19 1.384(3)
C18 H18A 0.9500
C19 C20 1.386(2)
C19 H19A 0.9500
C20 H20A 0.9500
C21 C26 1.393(2)
C21 C22 1.397(2)
C22 C23 1.384(2)
C22 H22A 0.9500
C23 C24 1.385(3)
C23 H23A 0.9500
C24 C25 1.376(3)
C24 H24A 0.9500
C25 C26 1.393(2)
C25 H25A 0.9500
C26 H26A 0.9500
C27 C28 1.410(2)
C27 C32 1.414(2)
C28 C29 1.391(2)
C28 C33 1.522(2)
C29 C30 1.382(3)
C29 H29A 0.9500
C30 C31 1.379(3)
C30 H30A 0.9500
C31 C32 1.393(2)
C31 H31A 0.9500
C32 C36 1.523(2)
C33 C34 1.531(2)
C33 C35 1.532(2)
C33 H33A 1.0000
C34 H34A 0.9800
C34 H34B 0.9800
C34 H34C 0.9800
C35 H35A 0.9800
C35 H35B 0.9800
C35 H35C 0.9800
C36 C37 1.532(2)
C36 C38 1.535(2)
C36 H36A 1.0000
C37 H37A 0.9800
C37 H37B 0.9800
C37 H37C 0.9800
C38 H38A 0.9800
C38 H38B 0.9800
C38 H38C 0.9800
C39 C40 1.371(3)
C39 C44 1.371(3)
C39 H39A 0.9500
C40 C41 1.378(3)
C40 H40A 0.9500
C41 C42 1.369(4)
C41 H41A 0.9500
C42 C43 1.372(3)
C42 H42A 0.9500
C43 C44 1.374(3)
C43 H43A 0.9500
C44 H44A 0.9500
